data_4102956
loop_
_publ_author_name
'Jenni Goodman'
'Vladimir V. Grushin'
'Roman B. Larichev'
'Stuart A. Macgregor'
'William J. Marshall'
'D. Christopher Roe'

_publ_section_title
;
 Fluxionality of [(Ph3P)3M(X)] (M = Rh, Ir). The Red and Orange Forms of
 [(Ph3P)3Ir(Cl)]. Which Phosphine Dissociates Faster from Wilkinson's
 Catalyst?
;
_journal_name_full 'Journal of the American Chemical Society'
_journal_page_first 12013
_journal_page_last 12026
_journal_paper_doi 10.1021/ja1039693
_journal_volume 132
_journal_year 2010
_chemical_formula_sum 'C54 H45 Cl Ir P3'
_chemical_formula_weight 1014.46
_chemical_name_systematic
; 
 ? 
;
_space_group_IT_number 33
_symmetry_cell_setting orthorhombic
_symmetry_space_group_name_Hall 'P 2c -2n'
_symmetry_space_group_name_H-M 'P n a 21'
_atom_sites_solution_hydrogens geom
_atom_sites_solution_primary direct
_atom_sites_solution_secondary difmap
_audit_creation_method SHELXL-97
_cell_angle_alpha 90.00
_cell_angle_beta 90.00
_cell_angle_gamma 90.00
_cell_formula_units_Z 4
_cell_length_a 32.705(9)
_cell_length_b 12.187(3)
_cell_length_c 10.985(3)
_cell_measurement_reflns_used 7357
_cell_measurement_temperature 293(2)
_cell_measurement_theta_max 26.63
_cell_measurement_theta_min 2.21
_cell_volume 4378(2)
_computing_cell_refinement 'Bruker SAINT'
_computing_data_collection 'Bruker APEX2'
_computing_data_reduction 'Bruker SAINT'
_computing_molecular_graphics 'Bruker SHELXTL'
_computing_publication_material 'Bruker SHELXTL'
_computing_structure_refinement 'SHELXL-97 (Sheldrick, 2008)'
_computing_structure_solution 'SHELXS-97 (Sheldrick, 2008)'
_diffrn_ambient_temperature 293(2)
_diffrn_measured_fraction_theta_full 0.994
_diffrn_measured_fraction_theta_max 0.994
_diffrn_measurement_device_type 'Bruker APEX-II CCD'
_diffrn_measurement_method '\f and \w scans'
_diffrn_radiation_monochromator graphite
_diffrn_radiation_source 'fine-focus sealed tube'
_diffrn_radiation_type MoK\a
_diffrn_radiation_wavelength 0.71073
_diffrn_reflns_av_R_equivalents 0.0761
_diffrn_reflns_av_sigmaI/netI 0.0534
_diffrn_reflns_limit_h_max 44
_diffrn_reflns_limit_h_min -40
_diffrn_reflns_limit_k_max 16
_diffrn_reflns_limit_k_min -16
_diffrn_reflns_limit_l_max 14
_diffrn_reflns_limit_l_min -14
_diffrn_reflns_number 81944
_diffrn_reflns_theta_full 28.92
_diffrn_reflns_theta_max 28.92
_diffrn_reflns_theta_min 1.78
_exptl_absorpt_coefficient_mu 3.257
_exptl_absorpt_correction_type none
_exptl_crystal_colour red
_exptl_crystal_density_diffrn 1.539
_exptl_crystal_density_method 'not measured'
_exptl_crystal_description irreg.block
_exptl_crystal_F_000 2032
_exptl_crystal_size_max 0.18
_exptl_crystal_size_mid 0.08
_exptl_crystal_size_min 0.05
_refine_diff_density_max 1.665
_refine_diff_density_min -0.733
_refine_diff_density_rms 0.096
_refine_ls_abs_structure_details 'Flack H D (1983), Acta Cryst. A39, 876-881'
_refine_ls_abs_structure_Flack 0.022(5)
_refine_ls_extinction_method none
_refine_ls_goodness_of_fit_ref 1.010
_refine_ls_hydrogen_treatment riding
_refine_ls_matrix_type full
_refine_ls_number_parameters 532
_refine_ls_number_reflns 11452
_refine_ls_number_restraints 1
_refine_ls_restrained_S_all 1.010
_refine_ls_R_factor_all 0.0430
_refine_ls_R_factor_gt 0.0303
_refine_ls_shift/su_max 0.001
_refine_ls_shift/su_mean 0.000
_refine_ls_structure_factor_coef Fsqd
_refine_ls_weighting_details 'calc w=1/[\s^2^(Fo^2^)+(0.0184P)^2^+0.0000P] where P=(Fo^2^+2Fc^2^)/3'
_refine_ls_weighting_scheme calc
_refine_ls_wR_factor_gt 0.0600
_refine_ls_wR_factor_ref 0.0635
_reflns_number_gt 9154
_reflns_number_total 11452
_reflns_threshold_expression >2sigma(I)
_cod_data_source_file ja1039693_si_002_2.cif
_cod_data_source_block 09073
_cod_original_cell_volume 4379(2)
_cod_database_code 4102956

loop_
_symmetry_equiv_pos_as_xyz
'x, y, z'
'-x, -y, z+1/2'
'x+1/2, -y+1/2, z'
'-x+1/2, y+1/2, z+1/2'

loop_
_atom_site_label
_atom_site_type_symbol
_atom_site_fract_x
_atom_site_fract_y
_atom_site_fract_z
_atom_site_U_iso_or_equiv
_atom_site_adp_type
_atom_site_occupancy
_atom_site_symmetry_multiplicity
_atom_site_calc_flag
_atom_site_refinement_flags
Ir1 Ir 0.112977(4) 0.374407(10) 0.63546(3) 0.02363(4) Uani 1 1 d .
P1 P 0.16532(3) 0.32671(8) 0.52162(9) 0.0262(2) Uani 1 1 d .
Cl1 Cl 0.07522(4) 0.40994(10) 0.81636(11) 0.0462(3) Uani 1 1 d .
C1 C 0.18420(12) 0.1857(3) 0.5502(4) 0.0289(9) Uani 1 1 d .
P2 P 0.07299(3) 0.21944(8) 0.61881(11) 0.0286(2) Uani 1 1 d .
C2 C 0.20647(15) 0.1613(4) 0.6511(6) 0.0520(14) Uani 1 1 d .
H2A H 0.2128 0.2170 0.7057 0.062 Uiso 1 1 calc R
P3 P 0.12305(3) 0.56198(7) 0.63203(16) 0.02392(17) Uani 1 1 d .
C3 C 0.22023(17) 0.0537(4) 0.6751(5) 0.0594(16) Uani 1 1 d .
H3A H 0.2360 0.0394 0.7438 0.071 Uiso 1 1 calc R
C4 C 0.21035(15) -0.0290(4) 0.5974(5) 0.0501(15) Uani 1 1 d .
H4A H 0.2196 -0.0999 0.6122 0.060 Uiso 1 1 calc R
C5 C 0.18685(16) -0.0076(4) 0.4976(5) 0.0468(12) Uani 1 1 d .
H5A H 0.1793 -0.0648 0.4463 0.056 Uiso 1 1 calc R
C6 C 0.17417(15) 0.0980(4) 0.4716(4) 0.0410(11) Uani 1 1 d .
H6A H 0.1589 0.1114 0.4018 0.049 Uiso 1 1 calc R
C7 C 0.16490(14) 0.3341(3) 0.3541(4) 0.0308(9) Uani 1 1 d .
C8 C 0.19531(15) 0.2879(4) 0.2815(4) 0.0445(12) Uani 1 1 d .
H8A H 0.2179 0.2546 0.3172 0.053 Uiso 1 1 calc R
C9 C 0.19164(19) 0.2919(4) 0.1565(5) 0.0572(16) Uani 1 1 d .
H9A H 0.2121 0.2618 0.1082 0.069 Uiso 1 1 calc R
C10 C 0.1585(2) 0.3391(5) 0.1027(5) 0.075(2) Uani 1 1 d .
H10A H 0.1559 0.3376 0.0184 0.090 Uiso 1 1 calc R
C11 C 0.1291(2) 0.3887(5) 0.1718(5) 0.0667(18) Uani 1 1 d .
H11A H 0.1072 0.4239 0.1347 0.080 Uiso 1 1 calc R
C12 C 0.13217(18) 0.3861(4) 0.2983(4) 0.0454(12) Uani 1 1 d .
H12A H 0.1121 0.4194 0.3456 0.054 Uiso 1 1 calc R
C13 C 0.21159(15) 0.4044(4) 0.5644(5) 0.0308(11) Uani 1 1 d .
C14 C 0.24186(15) 0.4384(4) 0.4868(5) 0.0476(13) Uani 1 1 d .
H14A H 0.2395 0.4245 0.4039 0.057 Uiso 1 1 calc R
C15 C 0.27605(18) 0.4936(5) 0.5307(6) 0.067(2) Uani 1 1 d .
H15A H 0.2961 0.5177 0.4769 0.081 Uiso 1 1 calc R
C16 C 0.28024(16) 0.5123(4) 0.6531(8) 0.070(2) Uani 1 1 d .
H16A H 0.3036 0.5471 0.6821 0.084 Uiso 1 1 calc R
C17 C 0.25022(18) 0.4802(4) 0.7341(6) 0.0539(15) Uani 1 1 d .
H17A H 0.2528 0.4944 0.8169 0.065 Uiso 1 1 calc R
C18 C 0.21628(18) 0.4266(5) 0.6893(5) 0.0442(14) Uani 1 1 d .
H18A H 0.1959 0.4046 0.7431 0.053 Uiso 1 1 calc R
C19 C 0.01962(14) 0.2664(3) 0.5991(4) 0.0324(10) Uani 1 1 d .
C20 C 0.00290(15) 0.2900(4) 0.4867(5) 0.0455(12) Uani 1 1 d .
H20A H 0.0184 0.2786 0.4168 0.055 Uiso 1 1 calc R
C21 C -0.03642(18) 0.3301(5) 0.4761(5) 0.0584(15) Uani 1 1 d .
H21A H -0.0471 0.3440 0.3992 0.070 Uiso 1 1 calc R
C22 C -0.05925(18) 0.3492(5) 0.5738(7) 0.0622(17) Uani 1 1 d .
H22A H -0.0853 0.3788 0.5661 0.075 Uiso 1 1 calc R
C23 C -0.04382(18) 0.3246(7) 0.6852(7) 0.084(2) Uani 1 1 d .
H23A H -0.0600 0.3349 0.7539 0.101 Uiso 1 1 calc R
C24 C -0.00447(17) 0.2846(5) 0.6990(6) 0.0669(18) Uani 1 1 d .
H24A H 0.0056 0.2700 0.7764 0.080 Uiso 1 1 calc R
C25 C 0.07028(18) 0.1280(4) 0.7504(5) 0.0311(12) Uani 1 1 d .
C26 C 0.10228(17) 0.1225(4) 0.8272(5) 0.0473(12) Uani 1 1 d .
H26A H 0.1248 0.1675 0.8143 0.057 Uiso 1 1 calc R
C27 C 0.1023(2) 0.0499(5) 0.9267(5) 0.0632(16) Uani 1 1 d .
H27A H 0.1244 0.0478 0.9798 0.076 Uiso 1 1 calc R
C28 C 0.0697(2) -0.0170(5) 0.9447(5) 0.0606(18) Uani 1 1 d .
H28A H 0.0701 -0.0675 1.0082 0.073 Uiso 1 1 calc R
C29 C 0.0367(2) -0.0111(5) 0.8711(5) 0.0634(17) Uani 1 1 d .
H29A H 0.0141 -0.0557 0.8854 0.076 Uiso 1 1 calc R
C30 C 0.03664(17) 0.0613(4) 0.7747(4) 0.0495(13) Uani 1 1 d .
H30A H 0.0137 0.0658 0.7249 0.059 Uiso 1 1 calc R
C31 C 0.07774(19) 0.1211(4) 0.4921(5) 0.0328(13) Uani 1 1 d .
C32 C 0.07789(16) 0.0093(4) 0.5092(4) 0.0455(12) Uani 1 1 d .
H32A H 0.0760 -0.0186 0.5878 0.055 Uiso 1 1 calc R
C33 C 0.0808(2) -0.0634(5) 0.4112(6) 0.0647(17) Uani 1 1 d .
H33A H 0.0802 -0.1389 0.4233 0.078 Uiso 1 1 calc R
C34 C 0.0846(2) -0.0201(6) 0.2967(6) 0.071(2) Uani 1 1 d .
H34A H 0.0892 -0.0670 0.2313 0.085 Uiso 1 1 calc R
C35 C 0.08198(17) 0.0888(5) 0.2763(4) 0.0508(13) Uani 1 1 d .
H35A H 0.0820 0.1155 0.1971 0.061 Uiso 1 1 calc R
C36 C 0.07920(15) 0.1608(4) 0.3736(4) 0.0412(11) Uani 1 1 d .
H36A H 0.0783 0.2360 0.3595 0.049 Uiso 1 1 calc R
C37 C 0.15110(19) 0.6284(3) 0.5066(5) 0.0262(12) Uani 1 1 d .
C38 C 0.13189(16) 0.6480(4) 0.3961(4) 0.0384(11) Uani 1 1 d .
H38A H 0.1045 0.6294 0.3868 0.046 Uiso 1 1 calc R
C39 C 0.15240(16) 0.6941(4) 0.3011(4) 0.0480(13) Uani 1 1 d .
H39A H 0.1389 0.7049 0.2275 0.058 Uiso 1 1 calc R
C40 C 0.19245(17) 0.7247(4) 0.3119(5) 0.0405(13) Uani 1 1 d .
H40A H 0.2061 0.7572 0.2469 0.049 Uiso 1 1 calc R
C41 C 0.21176(15) 0.7069(4) 0.4180(4) 0.0437(12) Uani 1 1 d .
H41A H 0.2390 0.7276 0.4261 0.052 Uiso 1 1 calc R
C42 C 0.19187(14) 0.6582(4) 0.5158(4) 0.0345(10) Uani 1 1 d .
H42A H 0.2060 0.6456 0.5879 0.041 Uiso 1 1 calc R
C43 C 0.14546(19) 0.6334(4) 0.7638(5) 0.0285(13) Uani 1 1 d .
C44 C 0.15487(15) 0.7432(4) 0.7593(4) 0.0397(11) Uani 1 1 d .
H44A H 0.1486 0.7837 0.6899 0.048 Uiso 1 1 calc R
C45 C 0.17355(18) 0.7939(4) 0.8571(5) 0.0571(15) Uani 1 1 d .
H45A H 0.1803 0.8680 0.8532 0.069 Uiso 1 1 calc R
C46 C 0.1823(2) 0.7338(5) 0.9611(5) 0.0520(17) Uani 1 1 d .
H46A H 0.1940 0.7681 1.0282 0.062 Uiso 1 1 calc R
C47 C 0.17384(17) 0.6264(4) 0.9649(4) 0.0486(13) Uani 1 1 d .
H47A H 0.1809 0.5863 1.0338 0.058 Uiso 1 1 calc R
C48 C 0.15485(14) 0.5735(4) 0.8684(4) 0.0365(10) Uani 1 1 d .
H48A H 0.1485 0.4993 0.8733 0.044 Uiso 1 1 calc R
C49 C 0.07225(12) 0.6231(3) 0.6122(3) 0.0271(10) Uani 1 1 d .
C50 C 0.06080(14) 0.7238(4) 0.6581(6) 0.0492(16) Uani 1 1 d .
H50A H 0.0787 0.7638 0.7065 0.059 Uiso 1 1 calc R
C51 C 0.02163(13) 0.7653(4) 0.6310(7) 0.0541(11) Uani 1 1 d .
H51A H 0.0144 0.8344 0.6600 0.065 Uiso 1 1 calc R
C52 C -0.00527(15) 0.7096(4) 0.5658(5) 0.0490(13) Uani 1 1 d .
H52A H -0.0308 0.7393 0.5489 0.059 Uiso 1 1 calc R
C53 C 0.00496(17) 0.6073(4) 0.5232(5) 0.0549(14) Uani 1 1 d .
H53A H -0.0139 0.5667 0.4787 0.066 Uiso 1 1 calc R
C54 C 0.04354(15) 0.5647(4) 0.5468(5) 0.0488(13) Uani 1 1 d .
H54A H 0.0502 0.4952 0.5179 0.059 Uiso 1 1 calc R

loop_
_atom_site_aniso_label
_atom_site_aniso_U_11
_atom_site_aniso_U_22
_atom_site_aniso_U_33
_atom_site_aniso_U_23
_atom_site_aniso_U_13
_atom_site_aniso_U_12
Ir1 0.02452(6) 0.02142(6) 0.02494(6) -0.00236(10) 0.00127(11) -0.00005(5)
P1 0.0270(6) 0.0210(5) 0.0306(5) -0.0031(4) 0.0014(4) 0.0005(4)
Cl1 0.0543(8) 0.0397(6) 0.0445(6) -0.0128(5) 0.0230(6) -0.0095(6)
C1 0.025(2) 0.025(2) 0.036(2) 0.0015(18) 0.0033(18) 0.0032(17)
P2 0.0282(5) 0.0266(5) 0.0310(7) -0.0009(5) -0.0004(5) -0.0025(4)
C2 0.062(3) 0.034(2) 0.061(4) 0.002(3) -0.018(3) 0.001(2)
P3 0.0253(4) 0.0220(4) 0.0244(4) -0.0018(7) -0.0020(7) 0.0002(3)
C3 0.061(4) 0.047(3) 0.071(4) 0.012(3) -0.017(3) 0.002(3)
C4 0.046(3) 0.032(2) 0.073(4) 0.004(2) 0.005(2) 0.007(2)
C5 0.047(3) 0.033(3) 0.060(3) -0.007(2) 0.012(3) 0.000(2)
C6 0.043(3) 0.034(3) 0.045(3) -0.004(2) 0.002(2) 0.005(2)
C7 0.040(3) 0.023(2) 0.030(2) -0.0023(17) 0.0088(19) -0.0074(19)
C8 0.048(3) 0.039(3) 0.047(3) -0.008(2) 0.014(2) -0.004(2)
C9 0.087(4) 0.043(3) 0.041(4) -0.006(2) 0.028(3) -0.005(3)
C10 0.141(7) 0.050(3) 0.033(3) 0.005(2) 0.017(4) -0.007(4)
C11 0.106(5) 0.047(3) 0.047(4) 0.011(2) -0.013(3) 0.008(3)
C12 0.059(3) 0.040(3) 0.037(3) 0.000(2) 0.000(2) 0.004(2)
C13 0.021(2) 0.025(2) 0.046(3) -0.009(2) -0.001(2) 0.0030(18)
C14 0.039(3) 0.036(3) 0.068(4) -0.015(2) 0.013(3) -0.008(2)
C15 0.033(3) 0.049(3) 0.120(6) -0.036(4) 0.021(3) -0.009(3)
C16 0.031(3) 0.041(3) 0.138(7) -0.035(4) -0.025(4) 0.004(2)
C17 0.048(4) 0.041(3) 0.073(4) -0.007(3) -0.027(3) 0.000(3)
C18 0.039(3) 0.037(3) 0.057(3) 0.002(3) -0.006(3) -0.003(2)
C19 0.030(2) 0.029(2) 0.039(3) -0.0034(17) -0.0059(18) -0.0034(18)
C20 0.039(3) 0.051(3) 0.046(3) -0.004(2) -0.007(2) 0.007(2)
C21 0.058(4) 0.057(3) 0.060(4) 0.002(3) -0.023(3) 0.010(3)
C22 0.035(3) 0.066(4) 0.086(4) -0.014(3) -0.014(3) 0.008(3)
C23 0.032(4) 0.146(7) 0.075(4) 0.001(4) 0.007(3) 0.023(4)
C24 0.042(3) 0.106(6) 0.053(3) 0.001(3) 0.001(3) 0.014(3)
C25 0.033(3) 0.029(2) 0.031(3) -0.0001(19) 0.001(2) -0.003(2)
C26 0.042(3) 0.053(3) 0.048(3) 0.008(3) -0.010(2) -0.002(2)
C27 0.070(4) 0.072(4) 0.048(3) 0.013(3) -0.017(3) 0.005(3)
C28 0.086(5) 0.047(3) 0.049(4) 0.008(3) 0.014(3) -0.001(3)
C29 0.078(5) 0.054(4) 0.059(4) 0.016(3) -0.005(3) -0.027(3)
C30 0.055(3) 0.048(3) 0.046(3) 0.008(2) -0.005(2) -0.015(3)
C31 0.036(3) 0.034(3) 0.029(3) -0.0104(19) -0.002(2) -0.003(2)
C32 0.059(3) 0.037(3) 0.041(3) -0.005(2) -0.001(2) -0.006(2)
C33 0.085(5) 0.040(3) 0.069(4) -0.018(3) 0.004(3) -0.010(3)
C34 0.100(6) 0.066(4) 0.047(4) -0.027(3) -0.003(4) 0.001(4)
C35 0.054(3) 0.066(4) 0.032(3) -0.008(2) -0.005(2) 0.004(3)
C36 0.047(3) 0.042(3) 0.035(3) -0.001(2) 0.000(2) 0.003(2)
C37 0.034(3) 0.025(3) 0.020(3) -0.0015(19) 0.000(2) 0.003(2)
C38 0.043(3) 0.040(3) 0.032(2) -0.0011(19) -0.001(2) -0.010(2)
C39 0.056(3) 0.058(3) 0.030(3) 0.001(2) -0.002(2) -0.012(3)
C40 0.038(3) 0.046(3) 0.038(3) 0.005(2) 0.009(2) -0.006(2)
C41 0.032(3) 0.058(3) 0.041(3) 0.005(2) 0.000(2) -0.011(2)
C42 0.033(2) 0.038(2) 0.033(2) 0.0031(19) -0.0046(19) -0.001(2)
C43 0.028(3) 0.023(3) 0.034(3) -0.004(2) -0.001(2) -0.004(2)
C44 0.051(3) 0.036(3) 0.032(2) -0.0013(19) -0.008(2) -0.005(2)
C45 0.083(4) 0.040(3) 0.047(3) -0.013(2) -0.008(3) -0.019(3)
C46 0.071(4) 0.057(4) 0.028(3) -0.007(3) -0.003(3) -0.021(3)
C47 0.057(3) 0.062(3) 0.027(2) 0.000(2) -0.009(2) -0.011(3)
C48 0.045(3) 0.033(2) 0.032(2) 0.0006(19) -0.006(2) -0.007(2)
C49 0.0305(19) 0.0292(18) 0.022(3) -0.0004(16) -0.0001(14) -0.0001(17)
C50 0.038(2) 0.032(2) 0.077(5) -0.007(3) 0.008(3) 0.0019(19)
C51 0.043(2) 0.038(2) 0.082(3) -0.002(4) -0.001(5) 0.0100(19)
C52 0.031(3) 0.056(3) 0.060(3) -0.007(3) -0.003(2) 0.011(2)
C53 0.042(3) 0.050(3) 0.073(4) 0.005(3) -0.018(3) -0.003(2)
C54 0.038(3) 0.034(3) 0.074(4) 0.002(3) -0.012(3) 0.006(2)

loop_
_atom_type_symbol
_atom_type_description
_atom_type_scat_dispersion_real
_atom_type_scat_dispersion_imag
_atom_type_scat_source
C C 0.0033 0.0016 'International Tables Vol C Tables 4.2.6.8 and 6.1.1.4'
H H 0.0000 0.0000 'International Tables Vol C Tables 4.2.6.8 and 6.1.1.4'
P P 0.1023 0.0942 'International Tables Vol C Tables 4.2.6.8 and 6.1.1.4'
Cl Cl 0.1484 0.1585 'International Tables Vol C Tables 4.2.6.8 and 6.1.1.4'
Ir Ir -1.4442 7.9887 'International Tables Vol C Tables 4.2.6.8 and 6.1.1.4'

loop_
_geom_angle_atom_site_label_1
_geom_angle_atom_site_label_2
_geom_angle_atom_site_label_3
_geom_angle
P1 Ir1 P2 100.37(4)
P1 Ir1 P3 98.13(4)
P2 Ir1 P3 152.97(4)
P1 Ir1 Cl1 158.03(5)
P2 Ir1 Cl1 85.47(4)
P3 Ir1 Cl1 84.69(5)
C7 P1 C13 103.6(2)
C7 P1 C1 102.54(19)
C13 P1 C1 99.2(2)
C7 P1 Ir1 123.33(15)
C13 P1 Ir1 110.98(16)
C1 P1 Ir1 114.12(13)
C2 C1 C6 117.2(4)
C2 C1 P1 121.3(3)
C6 C1 P1 121.4(3)
C25 P2 C31 101.85(19)
C25 P2 C19 103.6(2)
C31 P2 C19 101.1(2)
C25 P2 Ir1 117.67(17)
C31 P2 Ir1 123.02(18)
C19 P2 Ir1 106.92(13)
C1 C2 C3 121.8(5)
C49 P3 C43 105.2(2)
C49 P3 C37 100.6(2)
C43 P3 C37 100.50(16)
C49 P3 Ir1 105.93(13)
C43 P3 Ir1 120.78(17)
C37 P3 Ir1 121.19(15)
C4 C3 C2 119.7(5)
C3 C4 C5 119.8(5)
C4 C5 C6 120.8(5)
C5 C6 C1 120.6(5)
C12 C7 C8 118.8(4)
C12 C7 P1 118.0(3)
C8 C7 P1 123.1(4)
C9 C8 C7 119.6(5)
C10 C9 C8 121.1(5)
C9 C10 C11 120.3(5)
C10 C11 C12 119.6(6)
C7 C12 C11 120.4(5)
C14 C13 C18 118.0(5)
C14 C13 P1 126.1(4)
C18 C13 P1 115.9(4)
C13 C14 C15 120.8(5)
C16 C15 C14 120.1(6)
C15 C16 C17 120.9(5)
C18 C17 C16 118.4(6)
C17 C18 C13 121.9(6)
C24 C19 C20 117.1(5)
C24 C19 P2 120.0(3)
C20 C19 P2 122.9(4)
C21 C20 C19 121.2(5)
C22 C21 C20 121.2(6)
C21 C22 C23 118.8(5)
C22 C23 C24 121.4(6)
C19 C24 C23 120.3(6)
C26 C25 C30 117.7(5)
C26 C25 P2 119.3(4)
C30 C25 P2 123.0(4)
C25 C26 C27 121.2(5)
C28 C27 C26 119.4(6)
C29 C28 C27 120.6(6)
C28 C29 C30 119.6(5)
C29 C30 C25 121.3(5)
C32 C31 C36 118.2(4)
C32 C31 P2 122.7(4)
C36 C31 P2 119.0(4)
C31 C32 C33 121.5(5)
C34 C33 C32 118.0(5)
C35 C34 C33 121.7(5)
C34 C35 C36 120.0(5)
C35 C36 C31 120.3(5)
C42 C37 C38 117.0(5)
C42 C37 P3 122.7(4)
C38 C37 P3 120.3(4)
C39 C38 C37 121.2(5)
C38 C39 C40 121.2(5)
C41 C40 C39 118.8(5)
C40 C41 C42 121.3(5)
C37 C42 C41 120.4(4)
C44 C43 C48 119.4(5)
C44 C43 P3 121.4(4)
C48 C43 P3 119.2(3)
C43 C44 C45 120.4(5)
C44 C45 C46 119.7(5)
C47 C46 C45 120.0(5)
C46 C47 C48 121.5(5)
C47 C48 C43 119.0(4)
C50 C49 C54 117.7(4)
C50 C49 P3 124.3(3)
C54 C49 P3 118.0(3)
C49 C50 C51 119.3(5)
C52 C51 C50 122.3(5)
C51 C52 C53 119.3(5)
C52 C53 C54 119.8(5)
C49 C54 C53 121.5(5)

loop_
_geom_bond_atom_site_label_1
_geom_bond_atom_site_label_2
_geom_bond_distance
Ir1 P1 2.1982(11)
Ir1 P2 2.3045(11)
Ir1 P3 2.3100(10)
Ir1 Cl1 2.3795(12)
P1 C7 1.842(4)
P1 C13 1.846(5)
P1 C1 1.852(4)
C1 C2 1.359(7)
C1 C6 1.413(6)
P2 C25 1.827(5)
P2 C31 1.843(5)
P2 C19 1.850(5)
C2 C3 1.411(7)
P3 C49 1.833(4)
P3 C43 1.841(6)
P3 C37 1.843(6)
C3 C4 1.360(7)
C4 C5 1.364(7)
C5 C6 1.382(6)
C7 C12 1.387(7)
C7 C8 1.394(6)
C8 C9 1.380(7)
C9 C10 1.362(8)
C10 C11 1.366(8)
C11 C12 1.393(7)
C13 C14 1.371(7)
C13 C18 1.407(6)
C14 C15 1.391(7)
C15 C16 1.371(11)
C16 C17 1.381(9)
C17 C18 1.379(8)
C19 C24 1.369(6)
C19 C20 1.381(6)
C20 C21 1.381(7)
C21 C22 1.328(8)
C22 C23 1.357(8)
C23 C24 1.385(8)
C25 C26 1.346(7)
C25 C30 1.394(7)
C26 C27 1.406(7)
C27 C28 1.357(8)
C28 C29 1.351(8)
C29 C30 1.379(7)
C31 C32 1.376(6)
C31 C36 1.389(7)
C32 C33 1.398(7)
C33 C34 1.369(8)
C34 C35 1.349(8)
C35 C36 1.386(7)
C37 C42 1.386(7)
C37 C38 1.388(7)
C38 C39 1.362(6)
C39 C40 1.367(7)
C40 C41 1.343(7)
C41 C42 1.389(6)
C43 C44 1.374(6)
C43 C48 1.395(7)
C44 C45 1.382(6)
C45 C46 1.386(8)
C46 C47 1.339(7)
C47 C48 1.388(6)
C49 C50 1.379(6)
C49 C54 1.379(6)
C50 C51 1.410(6)
C51 C52 1.322(7)
C52 C53 1.372(7)
C53 C54 1.389(7)

loop_
_geom_torsion_atom_site_label_1
_geom_torsion_atom_site_label_2
_geom_torsion_atom_site_label_3
_geom_torsion_atom_site_label_4
_geom_torsion
P2 Ir1 P1 C7 80.05(16)
P3 Ir1 P1 C7 -80.14(16)
Cl1 Ir1 P1 C7 -176.13(16)
P2 Ir1 P1 C13 -156.34(19)
P3 Ir1 P1 C13 43.47(19)
Cl1 Ir1 P1 C13 -52.5(2)
P2 Ir1 P1 C1 -45.34(16)
P3 Ir1 P1 C1 154.47(15)
Cl1 Ir1 P1 C1 58.48(19)
C7 P1 C1 C2 149.2(4)
C13 P1 C1 C2 43.0(4)
Ir1 P1 C1 C2 -75.0(4)
C7 P1 C1 C6 -34.4(4)
C13 P1 C1 C6 -140.6(4)
Ir1 P1 C1 C6 101.4(3)
P1 Ir1 P2 C25 106.2(2)
P3 Ir1 P2 C25 -121.4(2)
Cl1 Ir1 P2 C25 -52.4(2)
P1 Ir1 P2 C31 -21.9(2)
P3 Ir1 P2 C31 110.5(2)
Cl1 Ir1 P2 C31 179.4(2)
P1 Ir1 P2 C19 -137.85(14)
P3 Ir1 P2 C19 -5.4(2)
Cl1 Ir1 P2 C19 63.52(14)
C6 C1 C2 C3 2.0(7)
P1 C1 C2 C3 178.5(4)
P1 Ir1 P3 C49 137.92(14)
P2 Ir1 P3 C49 5.1(2)
Cl1 Ir1 P3 C49 -64.02(14)
P1 Ir1 P3 C43 -102.9(2)
P2 Ir1 P3 C43 124.3(2)
Cl1 Ir1 P3 C43 55.2(2)
P1 Ir1 P3 C37 24.6(2)
P2 Ir1 P3 C37 -108.3(2)
Cl1 Ir1 P3 C37 -177.4(2)
C1 C2 C3 C4 -1.5(8)
C2 C3 C4 C5 -0.8(8)
C3 C4 C5 C6 2.5(8)
C4 C5 C6 C1 -2.0(7)
C2 C1 C6 C5 -0.2(7)
P1 C1 C6 C5 -176.8(4)
C13 P1 C7 C12 -117.9(4)
C1 P1 C7 C12 139.3(4)
Ir1 P1 C7 C12 9.0(4)
C13 P1 C7 C8 63.7(4)
C1 P1 C7 C8 -39.1(4)
Ir1 P1 C7 C8 -169.4(3)
C12 C7 C8 C9 -1.9(7)
P1 C7 C8 C9 176.5(4)
C7 C8 C9 C10 -0.8(8)
C8 C9 C10 C11 3.4(9)
C9 C10 C11 C12 -3.1(9)
C8 C7 C12 C11 2.1(7)
P1 C7 C12 C11 -176.4(4)
C10 C11 C12 C7 0.4(9)
C7 P1 C13 C14 -11.7(5)
C1 P1 C13 C14 93.7(5)
Ir1 P1 C13 C14 -146.0(4)
C7 P1 C13 C18 170.6(5)
C1 P1 C13 C18 -84.1(5)
Ir1 P1 C13 C18 36.3(5)
C18 C13 C14 C15 -0.2(9)
P1 C13 C14 C15 -177.9(4)
C13 C14 C15 C16 1.5(9)
C14 C15 C16 C17 -2.1(9)
C15 C16 C17 C18 1.4(9)
C16 C17 C18 C13 -0.1(9)
C14 C13 C18 C17 -0.5(10)
P1 C13 C18 C17 177.5(4)
C25 P2 C19 C24 36.0(5)
C31 P2 C19 C24 141.2(4)
Ir1 P2 C19 C24 -89.0(4)
C25 P2 C19 C20 -147.4(4)
C31 P2 C19 C20 -42.1(4)
Ir1 P2 C19 C20 87.7(4)
C24 C19 C20 C21 0.0(7)
P2 C19 C20 C21 -176.7(4)
C19 C20 C21 C22 1.2(9)
C20 C21 C22 C23 -2.5(11)
C21 C22 C23 C24 2.6(13)
C20 C19 C24 C23 0.2(9)
P2 C19 C24 C23 177.0(6)
C22 C23 C24 C19 -1.5(12)
C31 P2 C25 C26 108.8(5)
C19 P2 C25 C26 -146.6(4)
Ir1 P2 C25 C26 -28.8(5)
C31 P2 C25 C30 -70.0(5)
C19 P2 C25 C30 34.6(5)
Ir1 P2 C25 C30 152.4(4)
C30 C25 C26 C27 1.6(9)
P2 C25 C26 C27 -177.3(5)
C25 C26 C27 C28 1.0(10)
C26 C27 C28 C29 -2.9(10)
C27 C28 C29 C30 2.0(10)
C28 C29 C30 C25 0.8(9)
C26 C25 C30 C29 -2.6(8)
P2 C25 C30 C29 176.3(4)
C25 P2 C31 C32 1.0(5)
C19 P2 C31 C32 -105.6(5)
Ir1 P2 C31 C32 135.6(4)
C25 P2 C31 C36 177.8(5)
C19 P2 C31 C36 71.1(5)
Ir1 P2 C31 C36 -47.6(5)
C36 C31 C32 C33 2.1(9)
P2 C31 C32 C33 178.9(5)
C31 C32 C33 C34 1.7(9)
C32 C33 C34 C35 -5.9(11)
C33 C34 C35 C36 6.2(10)
C34 C35 C36 C31 -2.2(9)
C32 C31 C36 C35 -1.9(8)
P2 C31 C36 C35 -178.8(4)
C49 P3 C37 C42 144.6(4)
C43 P3 C37 C42 36.8(4)
Ir1 P3 C37 C42 -99.3(4)
C49 P3 C37 C38 -37.1(4)
C43 P3 C37 C38 -144.9(4)
Ir1 P3 C37 C38 79.0(4)
C42 C37 C38 C39 0.3(7)
P3 C37 C38 C39 -178.1(4)
C37 C38 C39 C40 -1.3(8)
C38 C39 C40 C41 1.1(9)
C39 C40 C41 C42 0.1(8)
C38 C37 C42 C41 0.9(7)
P3 C37 C42 C41 179.2(4)
C40 C41 C42 C37 -1.1(8)
C49 P3 C43 C44 -66.1(5)
C37 P3 C43 C44 38.0(5)
Ir1 P3 C43 C44 174.3(4)
C49 P3 C43 C48 117.0(5)
C37 P3 C43 C48 -138.9(5)
Ir1 P3 C43 C48 -2.6(6)
C48 C43 C44 C45 0.2(9)
P3 C43 C44 C45 -176.7(4)
C43 C44 C45 C46 -1.0(9)
C44 C45 C46 C47 2.2(10)
C45 C46 C47 C48 -2.7(10)
C46 C47 C48 C43 1.9(9)
C44 C43 C48 C47 -0.6(8)
P3 C43 C48 C47 176.4(4)
C43 P3 C49 C50 20.1(4)
C37 P3 C49 C50 -83.9(4)
Ir1 P3 C49 C50 149.1(4)
C43 P3 C49 C54 -160.0(4)
C37 P3 C49 C54 95.9(4)
Ir1 P3 C49 C54 -31.0(4)
C54 C49 C50 C51 -3.6(8)
P3 C49 C50 C51 176.3(5)
C49 C50 C51 C52 2.1(10)
C50 C51 C52 C53 0.4(10)
C51 C52 C53 C54 -1.4(9)
C50 C49 C54 C53 2.7(7)
P3 C49 C54 C53 -177.2(4)
C52 C53 C54 C49 -0.2(8)
